data_4512969
loop_
_publ_author_name
'Tang, Yingying'
'Cui, Meiyan'
'Guo, Wenbin'
'Zhang, Suyun'
'Yang, Ming'
'He, Zhangzhen'

_publ_section_title
;
 Syntheses, Structure, and Magnetic Properties of New 3d--4f
 Heterometallic Hydroxysulfates Ln2Cu(SO4)2(OH)4(Ln = Sm, Eu, Tb, or Dy)
 with a Two-Dimensional Triangle Network
;
_journal_issue 6
_journal_name_full 'Crystal Growth &amp; Design'
_journal_page_first 2742
_journal_paper_doi 10.1021/acs.cgd.5b00057
_journal_volume 15
_journal_year 2015
_chemical_formula_sum 'Cu H4 O12 S2 Sm2'
_chemical_formula_weight 624.44
_chemical_name_systematic
; 
 ? 
;
_space_group_IT_number 14
_symmetry_cell_setting monoclinic
_symmetry_space_group_name_Hall '-P 2ybc'
_symmetry_space_group_name_H-M 'P 1 21/c 1'
_atom_sites_solution_hydrogens geom
_atom_sites_solution_primary direct
_atom_sites_solution_secondary difmap
_audit_creation_method SHELXL-97
_cell_angle_alpha 90.00
_cell_angle_beta 98.616(9)
_cell_angle_gamma 90.00
_cell_formula_units_Z 2
_cell_length_a 6.393(3)
_cell_length_b 6.792(3)
_cell_length_c 10.845(5)
_cell_measurement_reflns_used 1177
_cell_measurement_temperature 293(2)
_cell_measurement_theta_max 27.4856
_cell_measurement_theta_min 2.9991
_cell_volume 465.6(4)
_computing_cell_refinement 'CrystalClear (Rigaku Inc., 2008)'
_computing_data_collection 'CrystalClear (Rigaku Inc., 2008)'
_computing_data_reduction 'CrystalClear (Rigaku Inc., 2008)'
_computing_structure_refinement 'SHELXL-97 (Sheldrick, 1997)'
_computing_structure_solution 'SHELXS-97 (Sheldrick, 1990)'
_diffrn_ambient_temperature 293(2)
_diffrn_detector_area_resol_mean 14.6306
_diffrn_measured_fraction_theta_full 1.000
_diffrn_measured_fraction_theta_max 1.000
_diffrn_measurement_device_type CCD
_diffrn_measurement_method CCD_Profile_fitting
_diffrn_radiation_monochromator graphite
_diffrn_radiation_source 'fine-focus sealed tube'
_diffrn_radiation_type MoK\a
_diffrn_radiation_wavelength 0.71073
_diffrn_reflns_av_R_equivalents 0.0340
_diffrn_reflns_av_sigmaI/netI 0.0276
_diffrn_reflns_limit_h_max 8
_diffrn_reflns_limit_h_min -8
_diffrn_reflns_limit_k_max 8
_diffrn_reflns_limit_k_min -8
_diffrn_reflns_limit_l_max 14
_diffrn_reflns_limit_l_min -14
_diffrn_reflns_number 4772
_diffrn_reflns_theta_full 27.48
_diffrn_reflns_theta_max 27.48
_diffrn_reflns_theta_min 3.22
_diffrn_standards_number 1169
_exptl_absorpt_coefficient_mu 15.222
_exptl_absorpt_correction_T_max 1.0000
_exptl_absorpt_correction_T_min 0.6633
_exptl_absorpt_correction_type multi-scan
_exptl_crystal_colour Blue
_exptl_crystal_density_diffrn 4.454
_exptl_crystal_density_method 'not measured'
_exptl_crystal_description Prism
_exptl_crystal_F_000 570
_exptl_crystal_size_max 0.1500
_exptl_crystal_size_mid 0.0500
_exptl_crystal_size_min 0.0500
_refine_diff_density_max 0.878
_refine_diff_density_min -1.942
_refine_diff_density_rms 0.243
_refine_ls_extinction_method none
_refine_ls_goodness_of_fit_ref 0.999
_refine_ls_hydrogen_treatment mixed
_refine_ls_matrix_type full
_refine_ls_number_parameters 79
_refine_ls_number_reflns 1072
_refine_ls_number_restraints 2
_refine_ls_restrained_S_all 1.030
_refine_ls_R_factor_all 0.0269
_refine_ls_R_factor_gt 0.0229
_refine_ls_shift/su_max 0.001
_refine_ls_shift/su_mean 0.000
_refine_ls_structure_factor_coef Fsqd
_refine_ls_weighting_details 'calc w=1/[\s^2^(Fo^2^)+(0.0368P)^2^+0.1925P] where P=(Fo^2^+2Fc^2^)/3'
_refine_ls_weighting_scheme calc
_refine_ls_wR_factor_gt 0.0582
_refine_ls_wR_factor_ref 0.0611
_reflns_number_gt 955
_reflns_number_total 1071
_reflns_threshold_expression >2sigma(I)
_cod_data_source_file cg5b00057_si_002.cif
_cod_data_source_block 1
_cod_depositor_comments
;
The following automatic conversions were performed:

'_symmetry_cell_setting' value 'MONOCLINIC' changed to 'monoclinic'
according to
/usr/data/users/saulius/crontab/automatic-downloads/rss-feeds/ACS/lib/dictionaries/cif_core.dic
dictionary named 'cif_core.dic' version 2.4.2 from 2011-04-26.

'_exptl_absorpt_correction_type' value 'Multi-scan' changed to
'multi-scan' according to
/usr/data/users/saulius/crontab/automatic-downloads/rss-feeds/ACS/lib/dictionaries/cif_core.dic
dictionary named 'cif_core.dic' version 2.4.2 from 2011-04-26.

Automatic conversion script
Id: cif_fix_values 3271 2015-04-21 07:52:19Z andrius 

 Adding full bibliography for 4512904--4512969.cif.
;
_cod_original_sg_symbol_H-M P21/C
_cod_database_code 4512969

loop_
_symmetry_equiv_pos_as_xyz
'x, y, z'
'-x, y+1/2, -z+1/2'
'-x, -y, -z'
'x, -y-1/2, z-1/2'

loop_
_atom_site_label
_atom_site_type_symbol
_atom_site_fract_x
_atom_site_fract_y
_atom_site_fract_z
_atom_site_U_iso_or_equiv
_atom_site_adp_type
_atom_site_occupancy
_atom_site_symmetry_multiplicity
_atom_site_calc_flag
_atom_site_refinement_flags
Sm Sm 0.41978(4) 0.50633(3) 0.18053(2) 0.00734(11) Uani 1 1 d .
Cu Cu 0.5000 0.0000 0.0000 0.0115(2) Uani 1 2 d S
S S 0.85908(17) 0.32702(17) 0.12863(10) 0.0098(2) Uani 1 1 d .
O1 O 0.5999(5) 0.8167(4) 0.1355(3) 0.0115(7) Uani 1 1 d D
H1 H 0.7315 0.7823 0.1241 0.017 Uiso 1 1 d RD
O2 O 0.3791(5) 0.1549(4) 0.1251(3) 0.0107(7) Uani 1 1 d D
H2 H 0.2575 0.1280 0.1094 0.016 Uiso 1 1 d RD
O3 O 0.7536(5) 0.3038(5) 0.2426(3) 0.0123(7) Uani 1 1 d .
O4 O 1.0485(5) 0.4467(6) 0.1605(3) 0.0174(8) Uani 1 1 d .
O5 O 0.6989(5) 0.4440(5) 0.0427(3) 0.0151(7) Uani 1 1 d .
O6 O 0.8969(6) 0.1420(5) 0.0738(3) 0.0227(8) Uani 1 1 d .

loop_
_atom_site_aniso_label
_atom_site_aniso_U_11
_atom_site_aniso_U_22
_atom_site_aniso_U_33
_atom_site_aniso_U_23
_atom_site_aniso_U_13
_atom_site_aniso_U_12
Sm 0.00648(16) 0.00831(17) 0.00725(16) 0.00019(8) 0.00109(11) -0.00016(8)
Cu 0.0170(5) 0.0099(5) 0.0077(4) 0.0000(3) 0.0024(4) 0.0008(3)
S 0.0068(5) 0.0136(6) 0.0091(5) 0.0007(4) 0.0014(4) -0.0014(4)
O1 0.0118(16) 0.0130(17) 0.0107(15) 0.0016(13) 0.0050(13) 0.0004(13)
O2 0.0085(15) 0.0128(17) 0.0111(15) -0.0033(13) 0.0025(12) 0.0006(13)
O3 0.0099(16) 0.0149(17) 0.0129(16) 0.0014(13) 0.0044(13) 0.0000(13)
O4 0.0085(17) 0.0232(18) 0.021(2) -0.0016(15) 0.0029(15) -0.0042(15)
O5 0.0120(16) 0.0205(17) 0.0122(17) 0.0062(15) 0.0001(14) 0.0057(15)
O6 0.025(2) 0.0174(19) 0.0260(19) -0.0048(15) 0.0058(16) 0.0007(16)

loop_
_atom_type_symbol
_atom_type_description
_atom_type_scat_dispersion_real
_atom_type_scat_dispersion_imag
_atom_type_scat_source
B B 0.0013 0.0007 'International Tables Vol C Tables 4.2.6.8 and 6.1.1.4'
Cu Cu 0.3201 1.2651 'International Tables Vol C Tables 4.2.6.8 and 6.1.1.4'
H H 0.0000 0.0000 'International Tables Vol C Tables 4.2.6.8 and 6.1.1.4'
K K 0.2009 0.2494 'International Tables Vol C Tables 4.2.6.8 and 6.1.1.4'
O O 0.0106 0.0060 'International Tables Vol C Tables 4.2.6.8 and 6.1.1.4'
S S 0.1246 0.1234 'International Tables Vol C Tables 4.2.6.8 and 6.1.1.4'
Sm Sm -0.1638 3.4418 'International Tables Vol C Tables 4.2.6.8 and 6.1.1.4'
Te Te -0.5308 1.6751 'International Tables Vol C Tables 4.2.6.8 and 6.1.1.4'

loop_
_geom_angle_atom_site_label_1
_geom_angle_atom_site_label_2
_geom_angle_atom_site_label_3
_geom_angle
_geom_angle_site_symmetry_1
_geom_angle_site_symmetry_3
O4 Sm O1 78.97(12) 1_455 2_645
O4 Sm O5 77.09(12) 1_455 3_665
O1 Sm O5 148.28(12) 2_645 3_665
O4 Sm O2 75.30(12) 1_455 .
O1 Sm O2 70.47(10) 2_645 .
O5 Sm O2 83.49(11) 3_665 .
O4 Sm O1 127.60(12) 1_455 .
O1 Sm O1 134.74(7) 2_645 .
O5 Sm O1 76.88(11) 3_665 .
O2 Sm O1 143.92(10) . .
O4 Sm O3 71.55(12) 1_455 2_655
O1 Sm O3 94.30(11) 2_645 2_655
O5 Sm O3 97.51(11) 3_665 2_655
O2 Sm O3 145.65(10) . 2_655
O1 Sm O3 67.84(11) . 2_655
O4 Sm O2 121.48(11) 1_455 2_655
O1 Sm O2 66.45(11) 2_645 2_655
O5 Sm O2 144.93(11) 3_665 2_655
O2 Sm O2 128.01(9) . 2_655
O1 Sm O2 68.30(10) . 2_655
O3 Sm O2 65.99(10) 2_655 2_655
O4 Sm O5 134.28(12) 1_455 .
O1 Sm O5 122.18(11) 2_645 .
O5 Sm O5 65.20(13) 3_665 .
O2 Sm O5 75.63(11) . .
O1 Sm O5 68.72(11) . .
O3 Sm O5 135.88(11) 2_655 .
O2 Sm O5 104.22(11) 2_655 .
O4 Sm O3 135.74(12) 1_455 .
O1 Sm O3 68.62(11) 2_645 .
O5 Sm O3 117.35(11) 3_665 .
O2 Sm O3 66.07(11) . .
O1 Sm O3 96.64(11) . .
O3 Sm O3 138.02(6) 2_655 .
O2 Sm O3 72.03(10) 2_655 .
O5 Sm O3 55.08(10) . .
O4 Sm S 144.09(10) 1_455 .
O1 Sm S 95.71(8) 2_645 .
O5 Sm S 91.66(9) 3_665 .
O2 Sm S 69.54(8) . .
O1 Sm S 80.96(8) . .
O3 Sm S 144.29(7) 2_655 .
O2 Sm S 87.02(8) 2_655 .
O5 Sm S 27.56(8) . .
O3 Sm S 27.57(7) . .
O4 Sm Cu 94.94(8) 1_455 2_655
O1 Sm Cu 33.78(7) 2_645 2_655
O5 Sm Cu 168.10(8) 3_665 2_655
O2 Sm Cu 103.22(7) . 2_655
O1 Sm Cu 101.88(7) . 2_655
O3 Sm Cu 71.35(7) 2_655 2_655
O2 Sm Cu 34.47(7) 2_655 2_655
O5 Sm Cu 125.71(8) . 2_655
O3 Sm Cu 74.52(7) . 2_655
S Sm Cu 99.87(2) . 2_655
O4 Sm Sm 113.22(9) 1_455 2_655
O1 Sm Sm 101.26(8) 2_645 2_655
O5 Sm Sm 107.13(9) 3_665 2_655
O2 Sm Sm 167.36(7) . 2_655
O1 Sm Sm 38.11(7) . 2_655
O3 Sm Sm 41.68(7) 2_655 2_655
O2 Sm Sm 39.89(7) 2_655 2_655
O5 Sm Sm 102.23(9) . 2_655
O3 Sm Sm 102.29(8) . 2_655
S Sm Sm 102.66(3) . 2_655
Cu Sm Sm 67.602(15) 2_655 2_655
O1 Cu O1 180.00(18) 3_665 1_545
O1 Cu O2 93.44(13) 3_665 .
O1 Cu O2 86.56(13) 1_545 .
O1 Cu O2 86.56(13) 3_665 3_655
O1 Cu O2 93.44(13) 1_545 3_655
O2 Cu O2 180.00(18) . 3_655
O1 Cu Sm 137.17(9) 3_665 2_645
O1 Cu Sm 42.83(9) 1_545 2_645
O2 Cu Sm 46.33(9) . 2_645
O2 Cu Sm 133.67(9) 3_655 2_645
O1 Cu Sm 42.83(9) 3_665 4_565
O1 Cu Sm 137.17(9) 1_545 4_565
O2 Cu Sm 133.67(9) . 4_565
O2 Cu Sm 46.33(9) 3_655 4_565
Sm Cu Sm 180.0 2_645 4_565
O1 Cu H2 88.7 3_665 .
O1 Cu H2 91.3 1_545 .
O2 Cu H2 20.0 . .
O2 Cu H2 160.0 3_655 .
Sm Cu H2 58.3 2_645 .
Sm Cu H2 121.7 4_565 .
O6 S O4 113.8(2) . .
O6 S O3 112.1(2) . .
O4 S O3 108.87(19) . .
O6 S O5 110.4(2) . .
O4 S O5 108.5(2) . .
O3 S O5 102.58(19) . .
O6 S Sm 128.26(16) . .
O4 S Sm 117.92(16) . .
O3 S Sm 51.61(12) . .
O5 S Sm 51.08(14) . .
Cu O1 Sm 103.38(13) 1_565 2_655
Cu O1 Sm 125.30(15) 1_565 .
Sm O1 Sm 102.03(11) 2_655 .
Cu O1 H1 105.6 1_565 .
Sm O1 H1 114.9 2_655 .
Sm O1 H1 106.1 . .
Cu O2 Sm 130.45(15) . .
Cu O2 Sm 99.20(12) . 2_645
Sm O2 Sm 99.34(11) . 2_645
Cu O2 H2 101.7 . .
Sm O2 H2 109.9 . .
Sm O2 H2 116.8 2_645 .
S O3 Sm 129.34(18) . 2_645
S O3 Sm 100.82(16) . .
Sm O3 Sm 97.38(11) 2_645 .
S O4 Sm 153.8(2) . 1_655
S O5 Sm 140.1(2) . 3_665
S O5 Sm 101.36(17) . .
Sm O5 Sm 114.80(13) 3_665 .

loop_
_geom_bond_atom_site_label_1
_geom_bond_atom_site_label_2
_geom_bond_distance
_geom_bond_site_symmetry_2
Sm O4 2.385(3) 1_455
Sm O1 2.394(3) 2_645
Sm O5 2.449(3) 3_665
Sm O2 2.466(3) .
Sm O1 2.486(3) .
Sm O3 2.507(3) 2_655
Sm O2 2.510(3) 2_655
Sm O5 2.530(4) .
Sm O3 2.544(3) .
Sm S 3.1876(17) .
Sm Cu 3.4258(16) 2_655
Sm Sm 3.7937(14) 2_655
Cu O1 1.958(3) 3_665
Cu O1 1.958(3) 1_545
Cu O2 1.964(3) .
Cu O2 1.964(3) 3_655
Cu Sm 3.4258(16) 2_645
Cu Sm 3.4258(16) 4_565
Cu H2 2.2622 .
S O6 1.426(4) .
S O4 1.457(4) .
S O3 1.502(3) .
S O5 1.504(3) .
O1 Cu 1.958(3) 1_565
O1 Sm 2.394(3) 2_655
O1 H1 0.8989 .
O2 Sm 2.510(3) 2_645
O2 H2 0.7919 .
O3 Sm 2.507(3) 2_645
O4 Sm 2.385(3) 1_655
O5 Sm 2.449(3) 3_665
